data_1518990
loop_
_publ_author_name
'Xu, Youzhi'
'Wang, Zhihua'
'Gan, Zhenjie'
'Xi, Qiuzhen'
'Duan, Zheng'
'Mathey, Fran\,cois'

_publ_section_title
;
 Versatile synthesis of phospholides from open-chain precursors.
 Application to annelated pyrrole- and silole-phosphole rings.
;
_journal_issue 7
_journal_name_full 'Organic letters'
_journal_page_first 1732
_journal_page_last 1734
_journal_paper_doi 10.1021/acs.orglett.5b00598
_journal_volume 17
_journal_year 2015
_chemical_absolute_configuration ad
_chemical_formula_moiety 'C17 H17 O P Si'
_chemical_formula_sum 'C17 H17 O P Si'
_chemical_formula_weight 296.37
_chemical_name_systematic
;
 ? 
;
_space_group_crystal_system orthorhombic
_space_group_IT_number 29
_space_group_name_Hall 'P 2c -2ac'
_space_group_name_H-M_alt 'P c a 21'
_symmetry_space_group_name_Hall 'P 2c -2ac'
_symmetry_space_group_name_H-M 'P c a 21'
_atom_sites_solution_hydrogens geom
_atom_sites_solution_primary direct
_atom_sites_solution_secondary difmap
_audit_creation_date 2014-10-15
_audit_creation_method
;
Olex2 1.2
(compiled 2014.09.19 svn.r3010 for OlexSys, GUI svn.r4874)
;
_cell_angle_alpha 90.00
_cell_angle_beta 90.00
_cell_angle_gamma 90.00
_cell_formula_units_Z 4
_cell_length_a 14.4427(8)
_cell_length_b 6.5207(4)
_cell_length_c 16.6673(8)
_cell_measurement_reflns_used 1206
_cell_measurement_temperature 291(2)
_cell_measurement_theta_max 70.4720
_cell_measurement_theta_min 5.2910
_cell_volume 1569.67(15)
_computing_cell_refinement
;
CrysAlisPro, Agilent Technologies,
Version 1.171.36.32 (release 02-08-2013 CrysAlis171 .NET)
(compiled Aug  2 2013,16:46:58)
;
_computing_data_collection
;
CrysAlisPro, Agilent Technologies,
Version 1.171.36.32 (release 02-08-2013 CrysAlis171 .NET)
(compiled Aug  2 2013,16:46:58)
;
_computing_data_reduction
;
CrysAlisPro, Agilent Technologies,
Version 1.171.36.32 (release 02-08-2013 CrysAlis171 .NET)
(compiled Aug  2 2013,16:46:58)
;
_computing_molecular_graphics 'Olex2 (Dolomanov et al., 2009)'
_computing_publication_material 'Olex2 (Dolomanov et al., 2009)'
_computing_structure_refinement 'ShelXL (Sheldrick, 2008)'
_computing_structure_solution 'ShelXS (Sheldrick, 2008)'
_diffrn_ambient_temperature 291.15
_diffrn_detector_area_resol_mean 16.2312
_diffrn_measured_fraction_theta_full 0.999
_diffrn_measured_fraction_theta_max 0.999
_diffrn_measurement_details
;
  1 omega   10.00   39.00   1.0000    1.0000
omega____ theta____ kappa____ phi______ frames
    -        0.0000  -99.0000  -30.0000 29

  2 omega  -35.00   14.00   1.0000    1.0000
omega____ theta____ kappa____ phi______ frames
    -        0.0000  -57.0000   30.0000 49

  3 omega   37.00  116.00   1.0000    4.0000
omega____ theta____ kappa____ phi______ frames
    -       56.0000   57.0000   30.0000 79

  4 omega   34.00   86.00   1.0000    4.0000
omega____ theta____ kappa____ phi______ frames
    -       56.0000  -77.0000   90.0000 52

  5 omega  -12.00   16.00   1.0000    4.0000
omega____ theta____ kappa____ phi______ frames
    -       56.0000  -57.0000  -90.0000 28

  6 omega  -13.00   12.00   1.0000    4.0000
omega____ theta____ kappa____ phi______ frames
    -       56.0000  -77.0000   90.0000 25

  7 omega   69.00  106.00   1.0000    7.0000
omega____ theta____ kappa____ phi______ frames
    -      112.0000  -94.0000 -180.0000 37

  8 omega  142.00  169.00   1.0000    7.0000
omega____ theta____ kappa____ phi______ frames
    -      112.0000   61.0000 -120.0000 27

  9 omega  118.00  171.00   1.0000    7.0000
omega____ theta____ kappa____ phi______ frames
    -      112.0000  111.0000  -30.0000 53

 10 omega   94.00  139.00   1.0000    7.0000
omega____ theta____ kappa____ phi______ frames
    -      112.0000   61.0000 -120.0000 45

 11 omega   53.00   80.00   1.0000    7.0000
omega____ theta____ kappa____ phi______ frames
    -      112.0000  -30.0000 -120.0000 27

 12 omega   46.00   90.00   1.0000    7.0000
omega____ theta____ kappa____ phi______ frames
    -      112.0000  -30.0000  -90.0000 44

 13 omega   61.00  120.00   1.0000    7.0000
omega____ theta____ kappa____ phi______ frames
    -      112.0000  -61.0000 -150.0000 59

 14 omega  -73.00  -48.00   1.0000    1.0000
omega____ theta____ kappa____ phi______ frames
    -        0.0000  -19.0000   90.0000 25
;
_diffrn_measurement_device_type 'Xcalibur, Eos, Gemini'
_diffrn_measurement_method '\w scans'
_diffrn_orient_matrix_UB_11 0.0173977000
_diffrn_orient_matrix_UB_12 0.0205740000
_diffrn_orient_matrix_UB_13 -0.0908424000
_diffrn_orient_matrix_UB_21 0.0010687000
_diffrn_orient_matrix_UB_22 -0.2352347000
_diffrn_orient_matrix_UB_23 -0.0080496000
_diffrn_orient_matrix_UB_31 -0.1052735000
_diffrn_orient_matrix_UB_32 0.0013502000
_diffrn_orient_matrix_UB_33 -0.0151233000
_diffrn_radiation_monochromator graphite
_diffrn_radiation_type CuK\a
_diffrn_radiation_wavelength 1.54184
_diffrn_reflns_av_R_equivalents 0.0262
_diffrn_reflns_av_unetI/netI 0.0377
_diffrn_reflns_limit_h_max 12
_diffrn_reflns_limit_h_min -17
_diffrn_reflns_limit_k_max 7
_diffrn_reflns_limit_k_min -7
_diffrn_reflns_limit_l_max 19
_diffrn_reflns_limit_l_min -19
_diffrn_reflns_number 3218
_diffrn_reflns_theta_full 67.08
_diffrn_reflns_theta_max 67.08
_diffrn_reflns_theta_min 5.31
_diffrn_source 'Enhance (Cu) X-ray Source'
_exptl_absorpt_coefficient_mu 2.215
_exptl_absorpt_correction_T_max 1.00000
_exptl_absorpt_correction_T_min 0.94342
_exptl_absorpt_correction_type multi-scan
_exptl_absorpt_process_details
;
CrysAlisPro, Agilent Technologies,
Version 1.171.36.32 (release 02-08-2013 CrysAlis171 .NET)
(compiled Aug  2 2013,16:46:58)
Empirical absorption correction using spherical harmonics,
 implemented in SCALE3 ABSPACK scaling algorithm.
;
_exptl_crystal_colour
;
;
_exptl_crystal_density_diffrn 1.254
_exptl_crystal_density_method 'not measured'
_exptl_crystal_description
;
;
_exptl_crystal_F_000 624
_exptl_crystal_size_max 0.22
_exptl_crystal_size_mid 0.2
_exptl_crystal_size_min 0.2
_refine_diff_density_max 0.305
_refine_diff_density_min -0.176
_refine_diff_density_rms 0.041
_refine_ls_abs_structure_details 'Flack H D (1983), Acta Cryst. A39, 876-881'
_refine_ls_abs_structure_Flack 0.05(4)
_refine_ls_extinction_method none
_refine_ls_goodness_of_fit_ref 1.054
_refine_ls_hydrogen_treatment constr
_refine_ls_matrix_type full
_refine_ls_number_parameters 184
_refine_ls_number_reflns 2019
_refine_ls_number_restraints 1
_refine_ls_restrained_S_all 1.054
_refine_ls_R_factor_all 0.0440
_refine_ls_R_factor_gt 0.0388
_refine_ls_shift/su_max 0.000
_refine_ls_shift/su_mean 0.000
_refine_ls_structure_factor_coef Fsqd
_refine_ls_weighting_details 'calc w=1/[\s^2^(Fo^2^)+(0.0583P)^2^+0.0177P] where P=(Fo^2^+2Fc^2^)/3'
_refine_ls_weighting_scheme calc
_refine_ls_wR_factor_gt 0.0996
_refine_ls_wR_factor_ref 0.1053
_reflns_number_gt 1832
_reflns_number_total 2019
_reflns_threshold_expression >2sigma(I)
_cod_data_source_file ol5b00598_si_002.cif
_cod_data_source_block 201410206
_cod_original_cell_volume 1569.66(16)
_cod_database_code 1518990
_chemical_oxdiff_formula C20H2ON4O4P1Si1
_reflns_odcompleteness_completeness 99.82
_reflns_odcompleteness_iscentric 1
_reflns_odcompleteness_theta 66.97
_olex2_refinement_description
;
1. Fixed Uiso
 At 1.2 times of:
  All C(H) groups
 At 1.5 times of:
  All C(H,H,H) groups
2.a Aromatic/amide H refined with riding coordinates:
 C2(H2), C3(H3), C4(H4), C5(H5), C11(H11), C12(H12), C13(H13), C14(H14)
2.b Idealised Me refined as rotating group:
 C15(H15A,H15B,H15C), C16(H16A,H16B,H16C), C17(H17A,H17B,H17C)
;
_olex2_submission_special_instructions 'No special instructions were received'

loop_
_space_group_symop_id
_space_group_symop_operation_xyz
1 'x, y, z'
2 '-x, -y, z+1/2'
3 '-x+1/2, y, z+1/2'
4 'x+1/2, -y, z'

loop_
_atom_site_label
_atom_site_type_symbol
_atom_site_fract_x
_atom_site_fract_y
_atom_site_fract_z
_atom_site_U_iso_or_equiv
_atom_site_adp_type
_atom_site_occupancy
_atom_site_calc_flag
_atom_site_refinement_flags_posn
P1 P 0.47308(6) 0.39342(15) 0.53160(5) 0.0460(2) Uani 1 d .
Si1 Si 0.48708(6) 0.06456(15) 0.75841(6) 0.0415(2) Uani 1 d .
O1 O 0.4078(2) 0.3481(6) 0.46545(19) 0.0701(9) Uani 1 d .
C1 C 0.5844(2) 0.2654(6) 0.5292(2) 0.0463(8) Uani 1 d .
C2 C 0.6525(3) 0.2749(8) 0.4719(3) 0.0609(11) Uani 1 d .
H2 H 0.6445 0.3547 0.4261 0.073 Uiso 1 calc R
C3 C 0.7342(3) 0.1625(8) 0.4832(3) 0.0683(13) Uani 1 d .
H3 H 0.7813 0.1681 0.4452 0.082 Uiso 1 calc R
C4 C 0.7444(3) 0.0434(7) 0.5512(3) 0.0664(12) Uani 1 d .
H4 H 0.7979 -0.0342 0.5577 0.080 Uiso 1 calc R
C5 C 0.6766(3) 0.0375(7) 0.6097(3) 0.0547(10) Uani 1 d .
H5 H 0.6854 -0.0402 0.6559 0.066 Uiso 1 calc R
C6 C 0.5954(2) 0.1479(6) 0.5992(2) 0.0437(8) Uani 1 d .
C7 C 0.5168(2) 0.1637(5) 0.6552(2) 0.0394(7) Uani 1 d .
C8 C 0.4470(3) 0.2869(6) 0.6301(2) 0.0421(7) Uani 1 d .
C9 C 0.3677(2) 0.3188(5) 0.6837(2) 0.0425(8) Uani 1 d .
C10 C 0.3760(2) 0.2165(5) 0.7583(2) 0.0433(7) Uani 1 d .
C11 C 0.3078(3) 0.2403(7) 0.8145(3) 0.0538(10) Uani 1 d .
H11 H 0.3126 0.1728 0.8635 0.065 Uiso 1 calc R
C12 C 0.2310(3) 0.3651(7) 0.7992(3) 0.0590(11) Uani 1 d .
H12 H 0.1856 0.3826 0.8382 0.071 Uiso 1 calc R
C13 C 0.2232(3) 0.4613(7) 0.7266(3) 0.0599(12) Uani 1 d .
H13 H 0.1718 0.5430 0.7164 0.072 Uiso 1 calc R
C14 C 0.2907(3) 0.4389(6) 0.6681(3) 0.0512(9) Uani 1 d .
H14 H 0.2843 0.5040 0.6187 0.061 Uiso 1 calc R
C15 C 0.4975(3) 0.6640(7) 0.5451(3) 0.0661(12) Uani 1 d .
H15A H 0.4403 0.7381 0.5501 0.099 Uiso 1 calc GR
H15B H 0.5312 0.7144 0.4995 0.099 Uiso 1 calc GR
H15C H 0.5338 0.6829 0.5927 0.099 Uiso 1 calc GR
C16 C 0.4687(3) -0.2170(6) 0.7619(3) 0.0634(11) Uani 1 d .
H16A H 0.5243 -0.2858 0.7456 0.095 Uiso 1 calc GR
H16B H 0.4191 -0.2537 0.7264 0.095 Uiso 1 calc GR
H16C H 0.4531 -0.2572 0.8157 0.095 Uiso 1 calc GR
C17 C 0.5723(3) 0.1400(7) 0.8359(3) 0.0612(11) Uani 1 d .
H17A H 0.5721 0.2865 0.8418 0.092 Uiso 1 calc GR
H17B H 0.6329 0.0951 0.8201 0.092 Uiso 1 calc GR
H17C H 0.5560 0.0776 0.8862 0.092 Uiso 1 calc GR

loop_
_atom_site_aniso_label
_atom_site_aniso_U_11
_atom_site_aniso_U_22
_atom_site_aniso_U_33
_atom_site_aniso_U_23
_atom_site_aniso_U_13
_atom_site_aniso_U_12
P1 0.0443(5) 0.0634(5) 0.0302(4) 0.0041(5) -0.0007(4) -0.0038(4)
Si1 0.0422(5) 0.0502(4) 0.0322(5) 0.0034(4) 0.0015(5) -0.0030(4)
O1 0.0605(18) 0.107(3) 0.0433(16) 0.0005(16) -0.0128(14) -0.0058(18)
C1 0.0407(18) 0.063(2) 0.0349(17) -0.0057(19) 0.0024(17) -0.0069(15)
C2 0.063(3) 0.084(3) 0.036(2) -0.004(2) 0.007(2) -0.011(2)
C3 0.049(2) 0.101(3) 0.055(3) -0.007(3) 0.020(2) -0.003(2)
C4 0.047(2) 0.080(3) 0.072(3) -0.008(2) 0.009(2) 0.0094(19)
C5 0.046(2) 0.063(2) 0.055(2) 0.0044(19) 0.0066(19) 0.0040(17)
C6 0.0411(18) 0.0506(18) 0.0395(19) -0.0039(16) 0.0014(15) -0.0088(15)
C7 0.0357(16) 0.0515(18) 0.0311(17) 0.0033(15) -0.0002(14) -0.0063(15)
C8 0.0476(18) 0.0505(18) 0.0281(16) 0.0012(14) -0.0002(15) -0.0083(15)
C9 0.0396(18) 0.0451(18) 0.0427(19) -0.0046(15) 0.0008(15) -0.0068(14)
C10 0.0403(17) 0.0500(17) 0.0397(18) -0.0015(17) 0.0049(18) -0.0042(13)
C11 0.054(2) 0.066(2) 0.042(2) 0.0047(18) 0.0095(18) -0.0034(18)
C12 0.052(3) 0.069(2) 0.056(3) -0.004(2) 0.018(2) -0.001(2)
C13 0.045(2) 0.061(3) 0.073(3) 0.002(2) 0.008(2) 0.0075(19)
C14 0.047(2) 0.060(2) 0.047(2) 0.0021(18) 0.0008(18) -0.0020(16)
C15 0.078(3) 0.059(2) 0.061(3) 0.010(2) 0.001(2) -0.0092(19)
C16 0.076(3) 0.055(2) 0.060(3) 0.000(2) 0.016(3) -0.0052(18)
C17 0.065(3) 0.075(3) 0.044(2) 0.002(2) -0.012(2) -0.006(2)

loop_
_atom_type_symbol
_atom_type_description
_atom_type_scat_dispersion_real
_atom_type_scat_dispersion_imag
_atom_type_scat_source
C C 0.0181 0.0091 'International Tables Vol C Tables 4.2.6.8 and 6.1.1.4'
H H 0.0000 0.0000 'International Tables Vol C Tables 4.2.6.8 and 6.1.1.4'
O O 0.0492 0.0322 'International Tables Vol C Tables 4.2.6.8 and 6.1.1.4'
P P 0.2955 0.4335 'International Tables Vol C Tables 4.2.6.8 and 6.1.1.4'
Si Si 0.2541 0.3302 'International Tables Vol C Tables 4.2.6.8 and 6.1.1.4'

loop_
_geom_angle_atom_site_label_1
_geom_angle_atom_site_label_2
_geom_angle_atom_site_label_3
_geom_angle
O1 P1 C1 117.20(19)
O1 P1 C8 117.60(18)
O1 P1 C15 114.2(2)
C1 P1 C8 91.55(18)
C1 P1 C15 106.19(19)
C15 P1 C8 107.4(2)
C10 Si1 C7 90.72(16)
C16 Si1 C7 113.6(2)
C16 Si1 C10 113.46(17)
C17 Si1 C7 113.20(19)
C17 Si1 C10 115.3(2)
C17 Si1 C16 109.6(2)
C2 C1 P1 129.0(3)
C2 C1 C6 121.4(4)
C6 C1 P1 109.5(3)
C1 C2 H2 120.5
C1 C2 C3 119.0(4)
C3 C2 H2 120.5
C2 C3 H3 120.2
C4 C3 C2 119.6(4)
C4 C3 H3 120.2
C3 C4 H4 119.4
C3 C4 C5 121.3(4)
C5 C4 H4 119.4
C4 C5 H5 120.2
C4 C5 C6 119.7(4)
C6 C5 H5 120.2
C1 C6 C7 113.6(3)
C5 C6 C1 119.0(3)
C5 C6 C7 127.4(4)
C6 C7 Si1 136.8(3)
C8 C7 Si1 108.4(2)
C8 C7 C6 114.7(3)
C7 C8 P1 110.6(3)
C7 C8 C9 118.4(3)
C9 C8 P1 131.0(3)
C10 C9 C8 113.7(3)
C14 C9 C8 126.3(3)
C14 C9 C10 120.0(3)
C9 C10 Si1 108.7(3)
C11 C10 Si1 132.1(3)
C11 C10 C9 119.2(3)
C10 C11 H11 119.6
C10 C11 C12 120.8(4)
C12 C11 H11 119.6
C11 C12 H12 120.2
C13 C12 C11 119.6(4)
C13 C12 H12 120.2
C12 C13 H13 119.4
C12 C13 C14 121.1(4)
C14 C13 H13 119.4
C9 C14 C13 119.4(4)
C9 C14 H14 120.3
C13 C14 H14 120.3
P1 C15 H15A 109.5
P1 C15 H15B 109.5
P1 C15 H15C 109.5
H15A C15 H15B 109.5
H15A C15 H15C 109.5
H15B C15 H15C 109.5
Si1 C16 H16A 109.5
Si1 C16 H16B 109.5
Si1 C16 H16C 109.5
H16A C16 H16B 109.5
H16A C16 H16C 109.5
H16B C16 H16C 109.5
Si1 C17 H17A 109.5
Si1 C17 H17B 109.5
Si1 C17 H17C 109.5
H17A C17 H17B 109.5
H17A C17 H17C 109.5
H17B C17 H17C 109.5

loop_
_geom_bond_atom_site_label_1
_geom_bond_atom_site_label_2
_geom_bond_distance
P1 O1 1.481(3)
P1 C1 1.811(4)
P1 C8 1.821(4)
P1 C15 1.813(5)
Si1 C7 1.887(4)
Si1 C10 1.886(3)
Si1 C16 1.856(4)
Si1 C17 1.851(4)
C1 C2 1.373(5)
C1 C6 1.405(6)
C2 H2 0.9300
C2 C3 1.402(6)
C3 H3 0.9300
C3 C4 1.381(7)
C4 H4 0.9300
C4 C5 1.382(6)
C5 H5 0.9300
C5 C6 1.387(6)
C6 C7 1.474(5)
C7 C8 1.355(5)
C8 C9 1.468(5)
C9 C10 1.415(5)
C9 C14 1.386(5)
C10 C11 1.368(5)
C11 H11 0.9300
C11 C12 1.399(6)
C12 H12 0.9300
C12 C13 1.367(7)
C13 H13 0.9300
C13 C14 1.387(6)
C14 H14 0.9300
C15 H15A 0.9600
C15 H15B 0.9600
C15 H15C 0.9600
C16 H16A 0.9600
C16 H16B 0.9600
C16 H16C 0.9600
C17 H17A 0.9600
C17 H17B 0.9600
C17 H17C 0.9600

loop_
_geom_torsion_atom_site_label_1
_geom_torsion_atom_site_label_2
_geom_torsion_atom_site_label_3
_geom_torsion_atom_site_label_4
_geom_torsion
P1 C1 C2 C3 179.5(3)
P1 C1 C6 C5 -179.7(3)
P1 C1 C6 C7 -1.4(4)
P1 C8 C9 C10 -176.3(3)
P1 C8 C9 C14 2.3(6)
Si1 C7 C8 P1 178.45(18)
Si1 C7 C8 C9 0.3(4)
Si1 C10 C11 C12 179.7(3)
O1 P1 C1 C2 60.4(4)
O1 P1 C1 C6 -120.8(3)
O1 P1 C8 C7 120.6(3)
O1 P1 C8 C9 -61.5(4)
C1 P1 C8 C7 -1.4(3)
C1 P1 C8 C9 176.5(3)
C1 C2 C3 C4 0.6(7)
C1 C6 C7 Si1 -176.3(3)
C1 C6 C7 C8 0.4(5)
C2 C1 C6 C5 -0.8(6)
C2 C1 C6 C7 177.5(4)
C2 C3 C4 C5 -2.0(7)
C3 C4 C5 C6 2.0(7)
C4 C5 C6 C1 -0.6(6)
C4 C5 C6 C7 -178.7(4)
C5 C6 C7 Si1 1.9(7)
C5 C6 C7 C8 178.5(4)
C6 C1 C2 C3 0.8(6)
C6 C7 C8 P1 0.9(4)
C6 C7 C8 C9 -177.3(3)
C7 Si1 C10 C9 2.1(3)
C7 Si1 C10 C11 -178.0(4)
C7 C8 C9 C10 1.5(5)
C7 C8 C9 C14 -180.0(4)
C8 P1 C1 C2 -177.3(4)
C8 P1 C1 C6 1.5(3)
C8 C9 C10 Si1 -2.4(4)
C8 C9 C10 C11 177.8(3)
C8 C9 C14 C13 -177.0(4)
C9 C10 C11 C12 -0.5(6)
C10 Si1 C7 C6 175.4(4)
C10 Si1 C7 C8 -1.4(3)
C10 C9 C14 C13 1.5(6)
C10 C11 C12 C13 1.2(7)
C11 C12 C13 C14 -0.7(7)
C12 C13 C14 C9 -0.7(6)
C14 C9 C10 Si1 178.9(3)
C14 C9 C10 C11 -0.9(5)
C15 P1 C1 C2 -68.6(4)
C15 P1 C1 C6 110.2(3)
C15 P1 C8 C7 -108.9(3)
C15 P1 C8 C9 69.0(4)
C16 Si1 C7 C6 -68.5(4)
C16 Si1 C7 C8 114.7(3)
C16 Si1 C10 C9 -114.1(3)
C16 Si1 C10 C11 65.7(4)
C17 Si1 C7 C6 57.4(4)
C17 Si1 C7 C8 -119.4(3)
C17 Si1 C10 C9 118.3(3)
C17 Si1 C10 C11 -61.8(4)
